data_7023549
loop_
_publ_author_name
'Jiang, Xiao-Ming'
'Li, Xiao-Guo'
'Fan, Yu-Hang'
'Liu, Bin-Wen'
'Zeng, Hui-Yi'
'Guo, Guo-Cong'

_publ_section_title
;
 New mercury-contained cationic frameworks stabilized by (GaCl4)(-) unit
 via weak electrostatic forces in supramolecular compounds
 (Hg11P4)(GaCl4)4 and (Hg3AsS)(GaCl4).
;
_journal_issue 43
_journal_name_full 'Dalton transactions (Cambridge, England : 2003)'
_journal_page_first 15475
_journal_page_last 15481
_journal_paper_doi 10.1039/c3dt51451j
_journal_volume 42
_journal_year 2013
_chemical_formula_moiety 'Cl16 Ga4 Hg11 P4'
_chemical_formula_sum 'Cl16 Ga4 Hg11 P4'
_chemical_formula_weight 3176.45
_chemical_melting_point ?
_space_group_IT_number 12
_symmetry_cell_setting monoclinic
_symmetry_space_group_name_Hall '-C 2y'
_symmetry_space_group_name_H-M 'C 1 2/m 1'
_atom_sites_solution_primary direct
_atom_sites_solution_secondary difmap
_audit_creation_method SHELXL-97
_cell_angle_alpha 90.00
_cell_angle_beta 100.319(19)
_cell_angle_gamma 90.00
_cell_formula_units_Z 2
_cell_length_a 12.762(4)
_cell_length_b 7.353(2)
_cell_length_c 22.040(8)
_cell_measurement_reflns_used 4430
_cell_measurement_temperature 293(2)
_cell_measurement_theta_max 27.3833
_cell_measurement_theta_min 2.8181
_cell_volume 2034.8(11)
_computing_cell_refinement 'CrystalClear (Rigaku Corp.,2007)'
_computing_data_collection 'CrystalClear (Rigaku Corp.,2007)'
_computing_data_reduction 'CrystalClear (Rigaku Corp.,2007)'
_computing_molecular_graphics 'DIAMOND (Brandenburg, 1999)'
_computing_publication_material 'Siemens SHELXTL^TM^ 5'
_computing_structure_refinement 'SHELXL-97 (Sheldrick, 1997)'
_computing_structure_solution 'SHELXS-97 (Sheldrick, 1990)'
_diffrn_ambient_temperature 293(2)
_diffrn_detector_area_resol_mean 13.6612
_diffrn_measured_fraction_theta_full 0.992
_diffrn_measured_fraction_theta_max 0.992
_diffrn_measurement_device_type 'Rigaku Mercury CCD'
_diffrn_measurement_method \w
_diffrn_radiation_monochromator 'Curved graphite'
_diffrn_radiation_source 'fine-focus sealed tube'
_diffrn_radiation_type MoK\a
_diffrn_radiation_wavelength 0.71073
_diffrn_reflns_av_R_equivalents 0.0965
_diffrn_reflns_av_unetI/netI 0.1201
_diffrn_reflns_limit_h_max 15
_diffrn_reflns_limit_h_min -15
_diffrn_reflns_limit_k_max 8
_diffrn_reflns_limit_k_min -8
_diffrn_reflns_limit_l_max 26
_diffrn_reflns_limit_l_min -26
_diffrn_reflns_number 7511
_diffrn_reflns_theta_full 25.50
_diffrn_reflns_theta_max 25.50
_diffrn_reflns_theta_min 2.82
_exptl_absorpt_coefficient_mu 45.127
_exptl_absorpt_correction_T_max 1.0000
_exptl_absorpt_correction_T_min 0.2247
_exptl_absorpt_correction_type multi-scan
_exptl_absorpt_process_details
;
CrystalClear v1.3.5 (Rigaku 2002) was used for absorption correction. 
R(int) was 0.0879 before and 0.0377 after correction. 
The Ratio of minimum to maximum transmission is 0.2247. 
The \l/2 correction factor is 0.003194.
;
_exptl_crystal_colour Yellow
_exptl_crystal_density_diffrn 5.185
_exptl_crystal_density_meas ?
_exptl_crystal_density_method 'not measured'
_exptl_crystal_description Plate
_exptl_crystal_F_000 2672
_exptl_crystal_size_max 0.15
_exptl_crystal_size_mid 0.1
_exptl_crystal_size_min 0.03
_refine_diff_density_max 1.972
_refine_diff_density_min -2.137
_refine_diff_density_rms 0.414
_refine_ls_goodness_of_fit_ref 0.904
_refine_ls_matrix_type full
_refine_ls_number_parameters 99
_refine_ls_number_reflns 2033
_refine_ls_number_restraints 0
_refine_ls_restrained_S_all 0.904
_refine_ls_R_factor_all 0.0842
_refine_ls_R_factor_gt 0.0599
_refine_ls_shift/su_max 0.000
_refine_ls_shift/su_mean 0.000
_refine_ls_structure_factor_coef Fsqd
_refine_ls_weighting_details 'calc w=1/[\s^2^(Fo^2^)+(0.0010P)^2^+0.0000P] where P=(Fo^2^+2Fc^2^)/3'
_refine_ls_weighting_scheme calc
_refine_ls_wR_factor_gt 0.0967
_refine_ls_wR_factor_ref 0.1035
_reflns_number_gt 1169
_reflns_number_total 2033
_reflns_threshold_expression >2sigma(I)
_cod_data_source_file c3dt51451j.cif
_cod_data_source_block (Hg11P4)(GaCl4)4
_cod_depositor_comments
;
The following automatic conversions were performed:

'_chemical_melting_point' value 'not measured' was changed to '?' -
the value is undefined or not given.

'_symmetry_cell_setting' value
'Monoclinic' changed to 'monoclinic' according to
/home/saulius/struct/CIF-dictionaries/cif_core.dic dictionary named
'cif_core.dic' version 2.4.2 from
2011-04-26.

'_exptl_absorpt_correction_type' value 'Multi-scan'
changed to 'multi-scan' according to
/home/saulius/struct/CIF-dictionaries/cif_core.dic dictionary named
'cif_core.dic' version 2.4.2 from 2011-04-26.

Automatic conversion script
Id: cif_fix_values 1891 2012-01-12 08:04:46Z andrius 

The following automatic conversions were performed:

'_exptl_crystal_density_meas' value 'not measured' was changed to '?'
- the value is perceived as not measured.

Automatic conversion script
Id: cif_fix_values 3008 2015-01-20 13:52:24Z robertas 
;
_cod_original_cell_volume 2034.7(12)
_cod_original_sg_symbol_H-M C2/m
_cod_database_code 7023549

loop_
_symmetry_equiv_pos_as_xyz
'x, y, z'
'-x, y, -z'
'x+1/2, y+1/2, z'
'-x+1/2, y+1/2, -z'
'-x, -y, -z'
'x, -y, z'
'-x+1/2, -y+1/2, -z'
'x+1/2, -y+1/2, z'

loop_
_atom_site_label
_atom_site_type_symbol
_atom_site_fract_x
_atom_site_fract_y
_atom_site_fract_z
_atom_site_U_iso_or_equiv
_atom_site_adp_type
_atom_site_occupancy
_atom_site_symmetry_multiplicity
_atom_site_calc_flag
_atom_site_refinement_flags
Hg1 Hg 0.74481(11) 0.0000 0.21903(6) 0.0385(4) Uani 1 2 d S
Hg2 Hg 0.52172(11) 0.0000 0.05913(6) 0.0437(4) Uani 1 2 d S
Hg3 Hg 0.49425(8) 0.25054(14) 0.21976(4) 0.0385(3) Uani 1 1 d .
Hg4 Hg 0.96165(15) 0.0000 0.38109(7) 0.0740(7) Uani 1 2 d S
Hg5 Hg 1.0000 0.0000 0.5000 0.1169(14) Uani 1 4 d S
Ga1 Ga 0.6309(3) 0.0000 0.38801(16) 0.0417(11) Uani 1 2 d S
Ga2 Ga 1.2124(3) 0.0000 0.11616(17) 0.0400(10) Uani 1 2 d S
P1 P 0.5619(7) 0.0000 0.1719(4) 0.035(2) Uani 1 2 d S
P2 P 0.9258(7) 0.0000 0.2688(3) 0.031(2) Uani 1 2 d S
Cl1 Cl 1.2439(7) 0.0000 0.2165(4) 0.041(2) Uani 1 2 d S
Cl2 Cl 1.0400(7) 0.0000 0.0841(5) 0.065(3) Uani 1 2 d S
Cl3 Cl 0.6972(6) 0.2363(10) 0.3481(3) 0.064(2) Uani 1 1 d .
Cl4 Cl 0.4620(7) 0.0000 0.3484(5) 0.067(3) Uani 1 2 d S
Cl5 Cl 1.2830(6) 0.2427(9) 0.0848(3) 0.065(2) Uani 1 1 d .
Cl6 Cl 0.6610(12) 0.0000 0.4862(5) 0.114(5) Uani 1 2 d S

loop_
_atom_site_aniso_label
_atom_site_aniso_U_11
_atom_site_aniso_U_22
_atom_site_aniso_U_33
_atom_site_aniso_U_23
_atom_site_aniso_U_13
_atom_site_aniso_U_12
Hg1 0.0264(7) 0.0516(10) 0.0374(7) 0.000 0.0058(6) 0.000
Hg2 0.0467(9) 0.0575(11) 0.0267(8) 0.000 0.0059(7) 0.000
Hg3 0.0329(5) 0.0470(7) 0.0360(5) -0.0026(5) 0.0076(4) 0.0026(4)
Hg4 0.0889(15) 0.1033(18) 0.0280(8) 0.000 0.0056(9) 0.000
Hg5 0.153(3) 0.169(4) 0.0248(13) 0.000 0.0054(17) 0.000
Ga1 0.040(2) 0.057(3) 0.029(2) 0.000 0.0083(17) 0.000
Ga2 0.031(2) 0.054(3) 0.034(2) 0.000 0.0039(17) 0.000
P1 0.032(5) 0.051(6) 0.019(4) 0.000 -0.001(4) 0.000
P2 0.029(5) 0.041(6) 0.024(4) 0.000 0.008(4) 0.000
Cl1 0.046(5) 0.054(6) 0.022(4) 0.000 0.009(4) 0.000
Cl2 0.032(5) 0.083(9) 0.074(7) 0.000 -0.003(5) 0.000
Cl3 0.057(5) 0.065(6) 0.071(5) 0.007(4) 0.015(4) -0.012(4)
Cl4 0.034(6) 0.095(10) 0.072(7) 0.000 0.012(5) 0.000
Cl5 0.066(5) 0.065(6) 0.069(5) 0.006(4) 0.025(4) -0.012(4)
Cl6 0.143(14) 0.156(15) 0.040(6) 0.000 0.011(7) 0.000

loop_
_atom_type_symbol
_atom_type_description
_atom_type_scat_dispersion_real
_atom_type_scat_dispersion_imag
_atom_type_scat_source
P P 0.1023 0.0942 'International Tables Vol C Tables 4.2.6.8 and 6.1.1.4'
Cl Cl 0.1484 0.1585 'International Tables Vol C Tables 4.2.6.8 and 6.1.1.4'
Ga Ga 0.2307 1.6083 'International Tables Vol C Tables 4.2.6.8 and 6.1.1.4'
Hg Hg -2.3894 9.2266 'International Tables Vol C Tables 4.2.6.8 and 6.1.1.4'

loop_
_geom_angle_atom_site_label_1
_geom_angle_atom_site_label_2
_geom_angle_atom_site_label_3
_geom_angle
_geom_angle_site_symmetry_1
_geom_angle_site_symmetry_3
P2 Hg1 P1 178.4(3) . .
P1 Hg2 Hg2 179.6(2) . 5_655
P1 Hg3 P2 179.3(2) . 3_455
P2 Hg4 Hg5 179.9(2) . .
Hg4 Hg5 Hg4 180.0 5_756 .
Cl6 Ga1 Cl4 113.2(5) . .
Cl6 Ga1 Cl3 113.4(3) . 6
Cl4 Ga1 Cl3 105.4(3) . 6
Cl6 Ga1 Cl3 113.4(3) . .
Cl4 Ga1 Cl3 105.4(3) . .
Cl3 Ga1 Cl3 105.4(4) 6 .
Cl5 Ga2 Cl5 110.9(4) 6 .
Cl5 Ga2 Cl1 108.2(3) 6 .
Cl5 Ga2 Cl1 108.2(3) . .
Cl5 Ga2 Cl2 110.4(3) 6 .
Cl5 Ga2 Cl2 110.4(3) . .
Cl1 Ga2 Cl2 108.7(4) . .
Hg3 P1 Hg3 102.5(3) . 6
Hg3 P1 Hg1 102.3(2) . .
Hg3 P1 Hg1 102.3(2) 6 .
Hg3 P1 Hg2 115.3(2) . .
Hg3 P1 Hg2 115.3(2) 6 .
Hg1 P1 Hg2 117.0(4) . .
Hg1 P2 Hg3 101.4(2) . 3_545
Hg1 P2 Hg3 101.4(2) . 8
Hg3 P2 Hg3 101.2(3) 3_545 8
Hg1 P2 Hg4 117.4(3) . .
Hg3 P2 Hg4 116.4(2) 3_545 .
Hg3 P2 Hg4 116.4(2) 8 .

loop_
_geom_bond_atom_site_label_1
_geom_bond_atom_site_label_2
_geom_bond_distance
_geom_bond_site_symmetry_2
Hg1 P2 2.373(8) .
Hg1 P1 2.379(9) .
Hg2 P1 2.446(8) .
Hg2 Hg2 2.566(3) 5_655
Hg3 P1 2.362(5) .
Hg3 P2 2.373(5) 3_455
Hg4 P2 2.435(8) .
Hg4 Hg5 2.5783(17) .
Hg5 Hg4 2.5783(17) 5_756
Ga1 Cl6 2.130(11) .
Ga1 Cl4 2.176(10) .
Ga1 Cl3 2.185(7) 6
Ga1 Cl3 2.185(7) .
Ga2 Cl5 2.167(7) 6
Ga2 Cl5 2.167(7) .
Ga2 Cl1 2.175(8) .
Ga2 Cl2 2.187(9) .
P1 Hg3 2.362(5) 6
P2 Hg3 2.373(5) 3_545
P2 Hg3 2.373(5) 8
